data_2216765
loop_
_publ_author_name
'Marshall, Colin'
'Harrison, William T. A.'

_publ_section_title
;(4<i>S</i>,5<i>S</i>)-4,5-Bis(3-cyclohexyl-2-thioxobenzimidazol-1-ylmethyl)-2,2-dimethyl-1,3-dioxolane
 from synchrotron data
;
_journal_coeditor_code SJ2390
_journal_issue 12
_journal_name_full 'Acta Crystallographica Section E'
_journal_page_first o4502
_journal_page_last o4502
_journal_paper_doi 10.1107/S1600536807053342
_journal_volume 63
_journal_year 2007
_chemical_formula_iupac 'C33 H42 N4 O2 S2'
_chemical_formula_moiety 'C33 H42 N4 O2 S2'
_chemical_formula_sum 'C33 H42 N4 O2 S2'
_chemical_formula_weight 590.83
_chemical_name_systematic
;
(4S,5S)-4,5-Bis(3-cyclohexyl-2-thioxobenzimidazol-1-ylmethyl)-2,2-dimethyl-\
1,3-dioxolane
;
_space_group_IT_number 5
_symmetry_cell_setting monoclinic
_symmetry_space_group_name_Hall 'C 2y'
_symmetry_space_group_name_H-M 'C 1 2 1'
_atom_sites_solution_hydrogens geom
_atom_sites_solution_primary direct
_atom_sites_solution_secondary difmap
_audit_creation_method SHELXL-97
_cell_angle_alpha 90.00
_cell_angle_beta 95.398(6)
_cell_angle_gamma 90.00
_cell_formula_units_Z 4
_cell_length_a 21.876(6)
_cell_length_b 10.652(3)
_cell_length_c 14.120(4)
_cell_measurement_reflns_used 3328
_cell_measurement_temperature 120(2)
_cell_measurement_theta_max 27.80
_cell_measurement_theta_min 2.18
_cell_volume 3275.7(16)
_computing_cell_refinement 'SAINT (Bruker, 2001)'
_computing_data_collection 'SMART (Bruker, 2001)'
_computing_data_reduction 'SAINT (Bruker, 2001)'
_computing_molecular_graphics 'ORTEP-3 (Farrugia, 1997)'
_computing_publication_material 'SHELXL97 (Sheldrick, 1997)'
_computing_structure_refinement 'SHELXL97 (Sheldrick, 1997)'
_computing_structure_solution 'SHELXS97 (Sheldrick, 1997)'
_diffrn_ambient_temperature 120(2)
_diffrn_measured_fraction_theta_full 0.997
_diffrn_measured_fraction_theta_max 0.997
_diffrn_measurement_device_type 'Bruker SMART CCD'
_diffrn_measurement_method \w
_diffrn_radiation_monochromator silicon
_diffrn_radiation_source 'Daresbury synchrotron'
_diffrn_radiation_type synchrotron
_diffrn_radiation_wavelength 0.68710
_diffrn_reflns_av_R_equivalents 0.0364
_diffrn_reflns_av_sigmaI/netI 0.0808
_diffrn_reflns_limit_h_max 23
_diffrn_reflns_limit_h_min -29
_diffrn_reflns_limit_k_max 14
_diffrn_reflns_limit_k_min -14
_diffrn_reflns_limit_l_max 18
_diffrn_reflns_limit_l_min -15
_diffrn_reflns_number 11222
_diffrn_reflns_theta_full 27.50
_diffrn_reflns_theta_max 27.50
_diffrn_reflns_theta_min 1.81
_diffrn_standards_decay_% 0
_exptl_absorpt_coefficient_mu 0.197
_exptl_absorpt_correction_type none
_exptl_crystal_colour colourless
_exptl_crystal_density_diffrn 1.198
_exptl_crystal_density_method 'not measured'
_exptl_crystal_description block
_exptl_crystal_F_000 1264
_exptl_crystal_size_max 0.05
_exptl_crystal_size_mid 0.04
_exptl_crystal_size_min 0.03
_refine_diff_density_max 0.359
_refine_diff_density_min -0.403
_refine_ls_abs_structure_details 'Flack (1983), 3144 Friedel pairs'
_refine_ls_abs_structure_Flack 0.07(7)
_refine_ls_extinction_method none
_refine_ls_goodness_of_fit_ref 0.996
_refine_ls_hydrogen_treatment constr
_refine_ls_matrix_type full
_refine_ls_number_parameters 372
_refine_ls_number_reflns 7522
_refine_ls_number_restraints 1
_refine_ls_restrained_S_all 0.996
_refine_ls_R_factor_all 0.0800
_refine_ls_R_factor_gt 0.0549
_refine_ls_shift/su_max 0.001
_refine_ls_shift/su_mean 0.000
_refine_ls_structure_factor_coef Fsqd
_refine_ls_weighting_details 'calc w=1/[\s^2^(Fo^2^)+(0.0671P)^2^+0.1687P] where P=(Fo^2^+2Fc^2^)/3'
_refine_ls_weighting_scheme calc
_refine_ls_wR_factor_gt 0.1174
_refine_ls_wR_factor_ref 0.1284
_reflns_number_gt 5903
_reflns_number_total 7522
_reflns_threshold_expression I>2\s(I)
_cod_data_source_file sj2390.cif
_cod_data_source_block I
_cod_original_cell_volume 3275.5(16)
_cod_original_sg_symbol_H-M 'C 2'
_cod_database_code 2216765
_cod_database_fobs_code 2216765

loop_
_symmetry_equiv_pos_as_xyz
'x, y, z'
'-x, y, -z'
'x+1/2, y+1/2, z'
'-x+1/2, y+1/2, -z'

loop_
_atom_site_type_symbol
_atom_site_label
_atom_site_fract_x
_atom_site_fract_y
_atom_site_fract_z
_atom_site_U_iso_or_equiv
_atom_site_adp_type
_atom_site_calc_flag
_atom_site_refinement_flags
_atom_site_occupancy
S S1 0.73086(4) 0.02150(7) 0.70554(5) 0.02164(17) Uani d . 1
S S2 0.84007(4) 0.22570(7) 0.94868(5) 0.02080(16) Uani d . 1
O O1 0.89848(10) -0.2189(2) 0.86999(15) 0.0234(5) Uani d . 1
O O2 0.81855(10) -0.24757(18) 0.96132(14) 0.0217(5) Uani d . 1
N N1 0.77308(12) -0.1591(2) 0.58975(18) 0.0201(5) Uani d . 1
N N2 0.84145(11) -0.0936(2) 0.70315(16) 0.0164(5) Uani d . 1
N N3 0.81917(11) 0.0130(2) 1.04818(16) 0.0174(5) Uani d . 1
N N4 0.88379(11) 0.1442(2) 1.12569(17) 0.0187(5) Uani d . 1
C C1 0.78195(14) -0.0793(3) 0.6658(2) 0.0164(6) Uani d . 1
C C2 0.82764(15) -0.2231(3) 0.5778(2) 0.0205(6) Uani d . 1
C C3 0.84320(15) -0.3128(3) 0.5124(2) 0.0219(6) Uani d . 1
H H3 0.8139 -0.3437 0.4641 0.026 Uiso calc R 1
C C4 0.90343(16) -0.3548(3) 0.5210(2) 0.0262(7) Uani d . 1
H H4 0.9154 -0.4165 0.4779 0.031 Uiso calc R 1
C C5 0.94693(16) -0.3094(3) 0.5909(2) 0.0278(7) Uani d . 1
H H5 0.9880 -0.3389 0.5930 0.033 Uiso calc R 1
C C6 0.93160(14) -0.2220(3) 0.6575(2) 0.0239(7) Uani d . 1
H H6 0.9610 -0.1918 0.7059 0.029 Uiso calc R 1
C C7 0.87146(14) -0.1811(3) 0.6498(2) 0.0191(6) Uani d . 1
C C8 0.86992(14) -0.0265(3) 0.7861(2) 0.0189(6) Uani d . 1
H H8A 0.8482 0.0541 0.7923 0.023 Uiso calc R 1
H H8B 0.9130 -0.0071 0.7757 0.023 Uiso calc R 1
C C9 0.86904(13) -0.0998(3) 0.8785(2) 0.0176(6) Uani d . 1
H H9 0.8922 -0.0512 0.9308 0.021 Uiso calc R 1
C C10 0.86347(16) -0.3145(3) 0.9129(2) 0.0255(7) Uani d . 1
C C11 0.83314(18) -0.3989(3) 0.8362(3) 0.0346(8) Uani d . 1
H H11A 0.8645 -0.4352 0.7993 0.052 Uiso calc R 1
H H11B 0.8041 -0.3498 0.7940 0.052 Uiso calc R 1
H H11C 0.8111 -0.4664 0.8657 0.052 Uiso calc R 1
C C12 0.90456(19) -0.3837(4) 0.9875(3) 0.0381(9) Uani d . 1
H H12A 0.9374 -0.4260 0.9573 0.057 Uiso calc R 1
H H12B 0.8804 -0.4462 1.0187 0.057 Uiso calc R 1
H H12C 0.9225 -0.3239 1.0349 0.057 Uiso calc R 1
C C13 0.80586(14) -0.1337(3) 0.9095(2) 0.0170(6) Uani d . 1
H H13 0.7769 -0.1515 0.8520 0.020 Uiso calc R 1
C C14 0.77648(14) -0.0399(3) 0.9730(2) 0.0188(6) Uani d . 1
H H14A 0.7583 0.0294 0.9330 0.023 Uiso calc R 1
H H14B 0.7427 -0.0821 1.0024 0.023 Uiso calc R 1
C C15 0.84741(14) 0.1273(3) 1.0423(2) 0.0183(6) Uani d . 1
C C16 0.83756(14) -0.0426(3) 1.1360(2) 0.0191(6) Uani d . 1
C C17 0.82177(15) -0.1563(3) 1.1748(2) 0.0233(7) Uani d . 1
H H17 0.7937 -0.2123 1.1413 0.028 Uiso calc R 1
C C18 0.84907(16) -0.1842(3) 1.2649(2) 0.0287(8) Uani d . 1
H H18 0.8390 -0.2608 1.2941 0.034 Uiso calc R 1
C C19 0.89093(17) -0.1029(3) 1.3140(2) 0.0302(8) Uani d . 1
H H19 0.9093 -0.1262 1.3752 0.036 Uiso calc R 1
C C20 0.90623(15) 0.0113(3) 1.2752(2) 0.0251(7) Uani d . 1
H H20 0.9344 0.0671 1.3089 0.030 Uiso calc R 1
C C21 0.87863(14) 0.0410(3) 1.1848(2) 0.0200(6) Uani d . 1
C C22 0.71324(14) -0.1752(3) 0.5341(2) 0.0218(6) Uani d . 1
H H22 0.6845 -0.1130 0.5590 0.026 Uiso calc R 1
C C23 0.68706(15) -0.3058(3) 0.5503(2) 0.0258(7) Uani d . 1
H H23A 0.6841 -0.3191 0.6191 0.031 Uiso calc R 1
H H23B 0.7147 -0.3706 0.5279 0.031 Uiso calc R 1
C C24 0.62329(16) -0.3178(4) 0.4961(3) 0.0334(8) Uani d . 1
H H24A 0.5946 -0.2588 0.5233 0.040 Uiso calc R 1
H H24B 0.6076 -0.4041 0.5035 0.040 Uiso calc R 1
C C25 0.62588(16) -0.2890(3) 0.3902(2) 0.0303(8) Uani d . 1
H H25A 0.6512 -0.3533 0.3619 0.036 Uiso calc R 1
H H25B 0.5839 -0.2934 0.3574 0.036 Uiso calc R 1
C C26 0.65257(16) -0.1606(3) 0.3747(3) 0.0322(8) Uani d . 1
H H26A 0.6247 -0.0956 0.3963 0.039 Uiso calc R 1
H H26B 0.6558 -0.1478 0.3059 0.039 Uiso calc R 1
C C27 0.71624(16) -0.1458(3) 0.4289(2) 0.0266(7) Uani d . 1
H H27A 0.7456 -0.2034 0.4019 0.032 Uiso calc R 1
H H27B 0.7310 -0.0587 0.4218 0.032 Uiso calc R 1
C C28 0.92048(14) 0.2584(3) 1.1462(2) 0.0193(6) Uani d . 1
H H28 0.9126 0.3145 1.0896 0.023 Uiso calc R 1
C C29 0.98903(14) 0.2306(3) 1.1566(2) 0.0268(7) Uani d . 1
H H29A 1.0007 0.1868 1.0991 0.032 Uiso calc R 1
H H29B 0.9993 0.1753 1.2122 0.032 Uiso calc R 1
C C30 1.02441(17) 0.3547(3) 1.1699(3) 0.0340(8) Uani d . 1
H H30A 1.0689 0.3366 1.1810 0.041 Uiso calc R 1
H H30B 1.0175 0.4051 1.1109 0.041 Uiso calc R 1
C C31 1.00441(16) 0.4309(3) 1.2535(3) 0.0329(8) Uani d . 1
H H31A 1.0163 0.3854 1.3136 0.040 Uiso calc R 1
H H31B 1.0260 0.5127 1.2565 0.040 Uiso calc R 1
C C32 0.93546(15) 0.4532(3) 1.2439(2) 0.0261(7) Uani d . 1
H H32A 0.9244 0.5087 1.1887 0.031 Uiso calc R 1
H H32B 0.9237 0.4961 1.3016 0.031 Uiso calc R 1
C C33 0.89993(16) 0.3299(3) 1.2304(2) 0.0268(7) Uani d . 1
H H33A 0.9071 0.2781 1.2886 0.032 Uiso calc R 1
H H33B 0.8554 0.3477 1.2196 0.032 Uiso calc R 1

loop_
_atom_site_aniso_label
_atom_site_aniso_U_11
_atom_site_aniso_U_22
_atom_site_aniso_U_33
_atom_site_aniso_U_12
_atom_site_aniso_U_13
_atom_site_aniso_U_23
S1 0.0258(4) 0.0213(4) 0.0178(4) 0.0050(3) 0.0019(3) 0.0001(3)
S2 0.0281(4) 0.0170(3) 0.0171(4) 0.0009(3) 0.0014(3) 0.0027(3)
O1 0.0274(12) 0.0237(11) 0.0200(11) 0.0070(9) 0.0066(9) 0.0056(9)
O2 0.0342(13) 0.0171(11) 0.0148(10) 0.0016(9) 0.0082(9) 0.0032(8)
N1 0.0248(14) 0.0191(12) 0.0160(13) -0.0019(10) -0.0007(10) 0.0004(10)
N2 0.0195(13) 0.0182(11) 0.0116(12) -0.0025(10) 0.0025(10) 0.0003(10)
N3 0.0219(12) 0.0180(11) 0.0126(11) -0.0025(11) 0.0033(9) 0.0008(10)
N4 0.0255(14) 0.0158(11) 0.0149(12) -0.0022(10) 0.0025(10) 0.0005(10)
C1 0.0224(15) 0.0143(13) 0.0122(14) -0.0013(11) 0.0004(11) 0.0035(11)
C2 0.0289(16) 0.0178(13) 0.0151(15) -0.0030(13) 0.0032(12) 0.0031(12)
C3 0.0326(17) 0.0199(14) 0.0136(14) -0.0034(13) 0.0038(12) 0.0002(12)
C4 0.042(2) 0.0213(15) 0.0175(16) 0.0037(14) 0.0125(14) -0.0002(13)
C5 0.0313(18) 0.0289(16) 0.0252(17) 0.0111(14) 0.0127(14) 0.0073(14)
C6 0.0236(16) 0.0340(16) 0.0145(15) 0.0007(13) 0.0036(12) 0.0015(13)
C7 0.0269(16) 0.0191(14) 0.0117(14) -0.0003(12) 0.0039(12) 0.0025(11)
C8 0.0190(15) 0.0217(14) 0.0154(14) -0.0024(12) -0.0015(11) -0.0010(12)
C9 0.0202(15) 0.0202(14) 0.0122(13) 0.0002(12) 0.0005(11) 0.0002(11)
C10 0.0372(19) 0.0206(14) 0.0197(16) 0.0054(13) 0.0069(14) 0.0013(13)
C11 0.050(2) 0.0259(17) 0.0290(19) -0.0014(16) 0.0083(17) -0.0079(15)
C12 0.054(2) 0.0331(19) 0.0275(19) 0.0147(18) 0.0066(17) 0.0080(16)
C13 0.0241(16) 0.0171(13) 0.0094(13) -0.0017(11) -0.0012(11) 0.0017(11)
C14 0.0198(15) 0.0196(14) 0.0171(14) -0.0009(12) 0.0029(11) -0.0010(12)
C15 0.0204(15) 0.0181(14) 0.0170(14) 0.0020(12) 0.0054(11) -0.0021(12)
C16 0.0234(16) 0.0199(14) 0.0143(14) -0.0019(12) 0.0037(11) -0.0004(11)
C17 0.0308(18) 0.0232(15) 0.0167(15) -0.0066(13) 0.0059(13) -0.0015(13)
C18 0.044(2) 0.0247(16) 0.0182(16) -0.0057(15) 0.0040(14) 0.0038(13)
C19 0.045(2) 0.0281(16) 0.0172(16) -0.0042(15) 0.0001(14) 0.0040(14)
C20 0.0354(18) 0.0248(15) 0.0148(14) -0.0046(14) 0.0003(12) 0.0019(13)
C21 0.0264(15) 0.0175(14) 0.0165(14) -0.0040(12) 0.0041(11) -0.0018(12)
C22 0.0253(16) 0.0219(15) 0.0172(15) 0.0017(12) -0.0024(12) -0.0040(12)
C23 0.0271(17) 0.0295(17) 0.0201(16) -0.0028(13) -0.0015(13) 0.0039(13)
C24 0.0300(19) 0.0405(19) 0.0289(19) -0.0083(15) -0.0010(15) -0.0035(16)
C25 0.0331(18) 0.0292(18) 0.0265(17) 0.0027(15) -0.0081(14) -0.0047(15)
C26 0.038(2) 0.0299(17) 0.0252(18) 0.0029(15) -0.0129(15) -0.0015(15)
C27 0.0336(19) 0.0256(16) 0.0188(15) -0.0077(14) -0.0079(13) 0.0045(13)
C28 0.0226(15) 0.0168(14) 0.0184(14) -0.0042(11) 0.0016(11) 0.0004(11)
C29 0.0256(16) 0.0272(15) 0.0287(17) -0.0027(15) 0.0080(12) -0.0100(15)
C30 0.0288(18) 0.0373(19) 0.037(2) -0.0118(16) 0.0098(15) -0.0145(17)
C31 0.0301(19) 0.0334(18) 0.034(2) -0.0080(15) -0.0030(15) -0.0124(16)
C32 0.0312(18) 0.0215(15) 0.0251(17) -0.0009(14) -0.0008(14) -0.0075(14)
C33 0.0271(17) 0.0235(15) 0.0297(18) 0.0001(13) 0.0029(14) -0.0040(14)

loop_
_atom_type_symbol
_atom_type_description
_atom_type_scat_dispersion_real
_atom_type_scat_dispersion_imag
_atom_type_scat_source
C C 0.0033 0.0016 'International Tables Vol C Tables 4.2.6.8 and 6.1.1.4'
H H 0.0000 0.0000 'International Tables Vol C Tables 4.2.6.8 and 6.1.1.4'
N N 0.0061 0.0033 'International Tables Vol C Tables 4.2.6.8 and 6.1.1.4'
O O 0.0106 0.0060 'International Tables Vol C Tables 4.2.6.8 and 6.1.1.4'
S S 0.1246 0.1234 'International Tables Vol C Tables 4.2.6.8 and 6.1.1.4'

loop_
_geom_angle_atom_site_label_1
_geom_angle_atom_site_label_2
_geom_angle_atom_site_label_3
_geom_angle
C9 O1 C10 109.2(2)
C13 O2 C10 106.6(2)
C1 N1 C2 109.8(2)
C1 N1 C22 123.0(3)
C2 N1 C22 127.2(3)
C1 N2 C7 110.2(2)
C1 N2 C8 125.0(2)
C7 N2 C8 124.8(2)
C15 N3 C16 109.6(2)
C15 N3 C14 124.0(2)
C16 N3 C14 126.4(2)
C15 N4 C21 109.8(2)
C15 N4 C28 122.7(2)
C21 N4 C28 127.5(2)
N2 C1 N1 107.1(2)
N2 C1 S1 125.5(2)
N1 C1 S1 127.4(2)
C3 C2 N1 132.8(3)
C3 C2 C7 120.4(3)
N1 C2 C7 106.8(3)
C4 C3 C2 116.9(3)
C4 C3 H3 121.5
C2 C3 H3 121.5
C3 C4 C5 122.1(3)
C3 C4 H4 119.0
C5 C4 H4 119.0
C6 C5 C4 121.4(3)
C6 C5 H5 119.3
C4 C5 H5 119.3
C7 C6 C5 116.7(3)
C7 C6 H6 121.7
C5 C6 H6 121.7
C6 C7 N2 131.3(3)
C6 C7 C2 122.4(3)
N2 C7 C2 106.2(3)
N2 C8 C9 113.4(2)
N2 C8 H8A 108.9
C9 C8 H8A 108.9
N2 C8 H8B 108.9
C9 C8 H8B 108.9
H8A C8 H8B 107.7
O1 C9 C8 109.9(2)
O1 C9 C13 103.9(2)
C8 C9 C13 116.8(2)
O1 C9 H9 108.7
C8 C9 H9 108.7
C13 C9 H9 108.7
O2 C10 O1 105.3(2)
O2 C10 C12 107.4(3)
O1 C10 C12 109.4(3)
O2 C10 C11 111.2(3)
O1 C10 C11 109.5(3)
C12 C10 C11 113.6(3)
C10 C11 H11A 109.5
C10 C11 H11B 109.5
H11A C11 H11B 109.5
C10 C11 H11C 109.5
H11A C11 H11C 109.5
H11B C11 H11C 109.5
C10 C12 H12A 109.5
C10 C12 H12B 109.5
H12A C12 H12B 109.5
C10 C12 H12C 109.5
H12A C12 H12C 109.5
H12B C12 H12C 109.5
O2 C13 C14 109.1(2)
O2 C13 C9 102.1(2)
C14 C13 C9 117.1(2)
O2 C13 H13 109.4
C14 C13 H13 109.4
C9 C13 H13 109.4
N3 C14 C13 113.8(2)
N3 C14 H14A 108.8
C13 C14 H14A 108.8
N3 C14 H14B 108.8
C13 C14 H14B 108.8
H14A C14 H14B 107.7
N4 C15 N3 107.1(2)
N4 C15 S2 126.8(2)
N3 C15 S2 126.1(2)
C17 C16 N3 131.2(3)
C17 C16 C21 122.3(3)
N3 C16 C21 106.6(2)
C18 C17 C16 116.6(3)
C18 C17 H17 121.7
C16 C17 H17 121.7
C17 C18 C19 122.0(3)
C17 C18 H18 119.0
C19 C18 H18 119.0
C20 C19 C18 121.2(3)
C20 C19 H19 119.4
C18 C19 H19 119.4
C19 C20 C21 117.4(3)
C19 C20 H20 121.3
C21 C20 H20 121.3
N4 C21 C20 132.5(3)
N4 C21 C16 107.0(2)
C20 C21 C16 120.5(3)
N1 C22 C27 112.2(3)
N1 C22 C23 110.7(2)
C27 C22 C23 112.6(3)
N1 C22 H22 107.0
C27 C22 H22 107.0
C23 C22 H22 107.0
C22 C23 C24 109.7(3)
C22 C23 H23A 109.7
C24 C23 H23A 109.7
C22 C23 H23B 109.7
C24 C23 H23B 109.7
H23A C23 H23B 108.2
C23 C24 C25 110.8(3)
C23 C24 H24A 109.5
C25 C24 H24A 109.5
C23 C24 H24B 109.5
C25 C24 H24B 109.5
H24A C24 H24B 108.1
C26 C25 C24 111.9(3)
C26 C25 H25A 109.2
C24 C25 H25A 109.2
C26 C25 H25B 109.2
C24 C25 H25B 109.2
H25A C25 H25B 107.9
C25 C26 C27 111.5(3)
C25 C26 H26A 109.3
C27 C26 H26A 109.3
C25 C26 H26B 109.3
C27 C26 H26B 109.3
H26A C26 H26B 108.0
C22 C27 C26 110.1(3)
C22 C27 H27A 109.6
C26 C27 H27A 109.6
C22 C27 H27B 109.6
C26 C27 H27B 109.6
H27A C27 H27B 108.1
N4 C28 C33 111.9(2)
N4 C28 C29 111.8(2)
C33 C28 C29 112.7(3)
N4 C28 H28 106.7
C33 C28 H28 106.7
C29 C28 H28 106.7
C28 C29 C30 108.9(3)
C28 C29 H29A 109.9
C30 C29 H29A 109.9
C28 C29 H29B 109.9
C30 C29 H29B 109.9
H29A C29 H29B 108.3
C31 C30 C29 112.0(3)
C31 C30 H30A 109.2
C29 C30 H30A 109.2
C31 C30 H30B 109.2
C29 C30 H30B 109.2
H30A C30 H30B 107.9
C32 C31 C30 111.6(3)
C32 C31 H31A 109.3
C30 C31 H31A 109.3
C32 C31 H31B 109.3
C30 C31 H31B 109.3
H31A C31 H31B 108.0
C31 C32 C33 111.4(3)
C31 C32 H32A 109.3
C33 C32 H32A 109.3
C31 C32 H32B 109.3
C33 C32 H32B 109.3
H32A C32 H32B 108.0
C28 C33 C32 110.1(3)
C28 C33 H33A 109.6
C32 C33 H33A 109.6
C28 C33 H33B 109.6
C32 C33 H33B 109.6
H33A C33 H33B 108.2

loop_
_geom_bond_atom_site_label_1
_geom_bond_atom_site_label_2
_geom_bond_distance
S1 C1 1.684(3)
S2 C15 1.683(3)
O1 C9 1.433(4)
O1 C10 1.441(4)
O2 C13 1.430(3)
O2 C10 1.438(4)
N1 C1 1.369(4)
N1 C2 1.399(4)
N1 C22 1.472(4)
N2 C1 1.366(4)
N2 C7 1.400(4)
N2 C8 1.460(4)
N3 C15 1.372(4)
N3 C16 1.399(4)
N3 C14 1.459(4)
N4 C15 1.369(4)
N4 C21 1.391(4)
N4 C28 1.471(4)
C2 C3 1.393(4)
C2 C7 1.404(4)
C3 C4 1.386(5)
C3 H3 0.9500
C4 C5 1.391(5)
C4 H4 0.9500
C5 C6 1.386(5)
C5 H5 0.9500
C6 C7 1.381(4)
C6 H6 0.9500
C8 C9 1.523(4)
C8 H8A 0.9900
C8 H8B 0.9900
C9 C13 1.532(4)
C9 H9 1.0000
C10 C12 1.512(5)
C10 C11 1.512(5)
C11 H11A 0.9800
C11 H11B 0.9800
C11 H11C 0.9800
C12 H12A 0.9800
C12 H12B 0.9800
C12 H12C 0.9800
C13 C14 1.524(4)
C13 H13 1.0000
C14 H14A 0.9900
C14 H14B 0.9900
C16 C17 1.387(4)
C16 C21 1.399(4)
C17 C18 1.386(4)
C17 H17 0.9500
C18 C19 1.396(5)
C18 H18 0.9500
C19 C20 1.388(5)
C19 H19 0.9500
C20 C21 1.396(4)
C20 H20 0.9500
C22 C27 1.525(4)
C22 C23 1.530(4)
C22 H22 1.0000
C23 C24 1.532(5)
C23 H23A 0.9900
C23 H23B 0.9900
C24 C25 1.533(5)
C24 H24A 0.9900
C24 H24B 0.9900
C25 C26 1.510(5)
C25 H25A 0.9900
C25 H25B 0.9900
C26 C27 1.533(5)
C26 H26A 0.9900
C26 H26B 0.9900
C27 H27A 0.9900
C27 H27B 0.9900
C28 C33 1.515(4)
C28 C29 1.522(4)
C28 H28 1.0000
C29 C30 1.534(5)
C29 H29A 0.9900
C29 H29B 0.9900
C30 C31 1.530(5)
C30 H30A 0.9900
C30 H30B 0.9900
C31 C32 1.520(5)
C31 H31A 0.9900
C31 H31B 0.9900
C32 C33 1.529(5)
C32 H32A 0.9900
C32 H32B 0.9900
C33 H33A 0.9900
C33 H33B 0.9900

loop_
_geom_hbond_atom_site_label_D
_geom_hbond_atom_site_label_H
_geom_hbond_atom_site_label_A
_geom_hbond_site_symmetry_A
_geom_hbond_distance_DH
_geom_hbond_distance_HA
_geom_hbond_distance_DA
_geom_hbond_angle_DHA
C14 H14B S2 4_647 0.99 2.86 3.806(3) 160
C18 H18 S1 4_647 0.95 2.78 3.633(4) 150

loop_
_geom_torsion_atom_site_label_1
_geom_torsion_atom_site_label_2
_geom_torsion_atom_site_label_3
_geom_torsion_atom_site_label_4
_geom_torsion
C7 N2 C1 N1 1.2(3)
C8 N2 C1 N1 -179.4(2)
C7 N2 C1 S1 -177.2(2)
C8 N2 C1 S1 2.3(4)
C2 N1 C1 N2 -0.9(3)
C22 N1 C1 N2 176.6(3)
C2 N1 C1 S1 177.4(2)
C22 N1 C1 S1 -5.1(4)
C1 N1 C2 C3 -179.9(3)
C22 N1 C2 C3 2.7(5)
C1 N1 C2 C7 0.3(3)
C22 N1 C2 C7 -177.1(3)
N1 C2 C3 C4 178.7(3)
C7 C2 C3 C4 -1.5(4)
C2 C3 C4 C5 -0.6(5)
C3 C4 C5 C6 1.9(5)
C4 C5 C6 C7 -1.0(5)
C5 C6 C7 N2 -178.7(3)
C5 C6 C7 C2 -1.1(5)
C1 N2 C7 C6 176.9(3)
C8 N2 C7 C6 -2.5(5)
C1 N2 C7 C2 -1.0(3)
C8 N2 C7 C2 179.6(2)
C3 C2 C7 C6 2.4(5)
N1 C2 C7 C6 -177.7(3)
C3 C2 C7 N2 -179.4(3)
N1 C2 C7 N2 0.4(3)
C1 N2 C8 C9 95.4(3)
C7 N2 C8 C9 -85.2(3)
C10 O1 C9 C8 -138.1(2)
C10 O1 C9 C13 -12.4(3)
N2 C8 C9 O1 56.6(3)
N2 C8 C9 C13 -61.3(3)
C13 O2 C10 O1 29.6(3)
C13 O2 C10 C12 146.1(3)
C13 O2 C10 C11 -89.0(3)
C9 O1 C10 O2 -9.5(3)
C9 O1 C10 C12 -124.6(3)
C9 O1 C10 C11 110.2(3)
C10 O2 C13 C14 -160.9(2)
C10 O2 C13 C9 -36.4(3)
O1 C9 C13 O2 29.6(3)
C8 C9 C13 O2 150.7(2)
O1 C9 C13 C14 148.7(2)
C8 C9 C13 C14 -90.2(3)
C15 N3 C14 C13 97.8(3)
C16 N3 C14 C13 -82.4(3)
O2 C13 C14 N3 72.7(3)
C9 C13 C14 N3 -42.5(3)
C21 N4 C15 N3 -0.2(3)
C28 N4 C15 N3 -178.7(2)
C21 N4 C15 S2 -178.5(2)
C28 N4 C15 S2 3.0(4)
C16 N3 C15 N4 0.3(3)
C14 N3 C15 N4 -179.9(2)
C16 N3 C15 S2 178.6(2)
C14 N3 C15 S2 -1.6(4)
C15 N3 C16 C17 179.8(3)
C14 N3 C16 C17 0.1(5)
C15 N3 C16 C21 -0.3(3)
C14 N3 C16 C21 179.9(3)
N3 C16 C17 C18 179.5(3)
C21 C16 C17 C18 -0.4(5)
C16 C17 C18 C19 -0.7(5)
C17 C18 C19 C20 1.3(6)
C18 C19 C20 C21 -0.7(5)
C15 N4 C21 C20 179.0(3)
C28 N4 C21 C20 -2.6(5)
C15 N4 C21 C16 0.0(3)
C28 N4 C21 C16 178.4(3)
C19 C20 C21 N4 -179.2(3)
C19 C20 C21 C16 -0.4(5)
C17 C16 C21 N4 -180.0(3)
N3 C16 C21 N4 0.2(3)
C17 C16 C21 C20 0.9(5)
N3 C16 C21 C20 -178.9(3)
C1 N1 C22 C27 122.3(3)
C2 N1 C22 C27 -60.7(4)
C1 N1 C22 C23 -111.1(3)
C2 N1 C22 C23 66.0(4)
N1 C22 C23 C24 176.9(3)
C27 C22 C23 C24 -56.6(4)
C22 C23 C24 C25 55.6(4)
C23 C24 C25 C26 -56.2(4)
C24 C25 C26 C27 55.6(4)
N1 C22 C27 C26 -178.5(3)
C23 C22 C27 C26 55.9(4)
C25 C26 C27 C22 -54.6(4)
C15 N4 C28 C33 116.4(3)
C21 N4 C28 C33 -61.8(4)
C15 N4 C28 C29 -116.1(3)
C21 N4 C28 C29 65.7(4)
N4 C28 C29 C30 175.5(3)
C33 C28 C29 C30 -57.4(4)
C28 C29 C30 C31 55.1(4)
C29 C30 C31 C32 -54.7(4)
C30 C31 C32 C33 54.2(4)
N4 C28 C33 C32 -175.1(2)
C29 C28 C33 C32 57.8(4)
C31 C32 C33 C28 -55.2(4)

loop_
_cod_related_entry_id
_cod_related_entry_database
_cod_related_entry_code
1 ChemSpider 21196266
